data_9017166
loop_
_publ_author_name
'Grice, J. D.'
'Kristiansen, R.'
'Friis, H.'
'Rowe, R.'
'Poirier, G. G.'
'Selbekk, R. S.'
'Cooper, M. A.'
'Larsen, A. O.'

_publ_section_title
;
 Ferrochiavennite, a new beryllium silicate zeolite from syenite pegmatites
 in the Larvik Plutonic Complex, Oslo Region, Southern Norway
;
_journal_name_full 'The Canadian Mineralogist'
_journal_page_first 285
_journal_page_last 296
_journal_volume 51
_journal_year 2013
_chemical_compound_source 'Larvik Plutonic Complex, Oslo Region, Southern Norway'
_chemical_formula_sum 'Be2.264 Ca1.161 Fe0.917 H6 O17 Si4.736'
_chemical_name_mineral Ferrochiavennite
_space_group_IT_number 14
_space_group_name_Hall '-P 2ybc'
_space_group_name_H-M_alt 'P 1 21/c 1'
_symmetry_space_group_name_H-M 'P 1 21/c 1'
_cell_angle_alpha 90
_cell_angle_beta 90.1574
_cell_angle_gamma 90
_cell_formula_units_Z 4
_cell_length_a 8.7499
_cell_length_b 4.9160
_cell_length_c 31.431
_cell_volume 1351.984
_database_code_amcsd 0019852
_exptl_crystal_density_diffrn 2.600
_cod_data_source_file inputs/fixed/downloads/07/07378.cif
_cod_data_source_block 07378
_cod_original_formula_sum 'Ca1.161 Fe.917 Si4.736 Be2.264 O17 H6'
_cod_database_code 9017166

loop_
_space_group_symop_operation_xyz
x,y,z
x,1/2-y,1/2+z
-x,1/2+y,1/2-z
-x,-y,-z

loop_
_atom_site_aniso_label
_atom_site_aniso_U_11
_atom_site_aniso_U_22
_atom_site_aniso_U_33
_atom_site_aniso_U_12
_atom_site_aniso_U_13
_atom_site_aniso_U_23
Ca1 0.02010 0.01160 0.01290 -0.00180 0.00100 -0.00020
Ca2 0.05300 0.10000 0.03200 -0.03100 -0.02400 -0.00400
Fe1 0.01620 0.00820 0.01020 -0.00240 0.00220 -0.00030
Fe2 0.01670 0.00660 0.00960 -0.00410 -0.00190 -0.00150
Si1 0.00920 0.00710 0.00770 -0.00340 0.00100 0.00010
Si2 0.01120 0.01150 0.00890 -0.00310 0.00440 -0.00110
Si22 0.01690 0.00890 0.01080 -0.00110 -0.00160 0.00180
Si3 0.00830 0.01150 0.00970 0.00240 -0.00100 -0.00060
Si33 0.01520 0.00920 0.00690 -0.00100 -0.00050 -0.00120
Be4 0.02000 0.00800 0.01000 -0.00900 0.00000 -0.00300
Be44 0.00700 0.01100 0.01300 0.00300 -0.00300 0.00000
O1 0.00680 0.01500 0.01100 0.00220 -0.00440 -0.00290
O2 0.02000 0.01000 0.01200 -0.00300 -0.00300 0.00360
O3 0.00820 0.01600 0.01100 -0.00150 0.00330 0.00280
O4 0.01900 0.00900 0.01400 -0.00200 0.00700 -0.00160
O5 0.03000 0.03400 0.02100 -0.00900 -0.00500 -0.00500
O6 0.03100 0.02200 0.03740 -0.00800 0.00000 0.00636
O7 0.03210 0.06100 0.01100 -0.00700 0.00200 -0.01200
O8 0.02600 0.03000 0.05600 -0.01300 -0.00800 -0.01600
O9 0.02000 0.05600 0.01600 -0.01100 -0.00200 0.01200
O10 0.01300 0.02100 0.01200 -0.00100 0.00250 0.00710
O11 0.02330 0.05400 0.06500 0.02300 -0.01000 -0.01942
O12 0.02700 0.03500 0.02900 -0.01500 -0.01000 0.01100
O13 0.02400 0.02300 0.00800 -0.01000 0.00300 -0.00300
O-h14 0.01500 0.00900 0.01600 -0.00200 -0.00100 0.00260
O-h15 0.01900 0.01800 0.01400 -0.00300 0.00700 -0.00400
OW16 0.06100 0.02700 0.02700 -0.00100 0.00900 0.00700
OW17 0.02600 0.03000 0.02200 -0.00600 -0.00700 -0.00341

loop_
_atom_site_label
_atom_site_fract_x
_atom_site_fract_y
_atom_site_fract_z
_atom_site_occupancy
_atom_site_U_iso_or_equiv
_atom_site_type_symbol
_atom_site_attached_hydrogens
Ca1 0.74950 0.49960 -0.08735 1.00000 0.01490 Ca 0
Ca2 0.78900 0.40900 0.80190 0.05000 0.06200 Ca 0
Ca22 0.73090 0.49100 0.79980 0.11100 0.06200 Ca 0
Fe1 0.50000 0.50000 0.00000 0.93000 0.01150 Fe 0
Fe2 0.00000 0.50000 0.00000 0.90400 0.01100 Fe 0
Si1 0.75010 0.00040 -0.00143 0.95100 0.00800 Si 0
Be1 0.75010 0.00040 -0.00143 0.04900 0.00800 Be 0
Si2 0.41470 0.59250 -0.23247 0.92300 0.01050 Si 0
Be2 0.41470 0.59250 -0.23247 0.07700 0.01050 Be 0
Si22 0.08320 0.36620 -0.23206 0.94400 0.01220 Si 0
Be22 0.08320 0.36620 -0.23206 0.05600 0.01220 Be 0
Si3 0.14010 0.23530 -0.13453 0.96100 0.00980 Si 0
Be3 0.14010 0.23530 -0.13453 0.03900 0.00980 Be 0
Si33 0.35520 0.72300 -0.13537 0.95700 0.01040 Si 0
Be33 0.35520 0.72300 -0.13537 0.04300 0.01040 Be 0
Be4 0.50050 0.06960 0.05727 1.00000 0.01260 Be 0
Be44 0.00080 0.92060 0.05699 1.00000 0.01060 Be 0
O1 0.65220 -0.20360 -0.03284 1.00000 0.01110 O 0
O2 0.84610 0.20620 -0.03221 1.00000 0.01400 O 0
O3 0.86100 -0.18670 0.02756 1.00000 0.01180 O 0
O4 0.64040 0.18890 0.02808 1.00000 0.01420 O 0
O5 0.24950 0.47820 -0.24802 1.00000 0.02810 O 0
O6 0.45510 0.85140 -0.26271 1.00000 0.03010 O 0
O7 0.41620 0.68100 -0.18255 1.00000 0.03470 O 0
O8 0.05020 0.08320 -0.25742 1.00000 0.03730 O 0
O9 0.07950 0.32000 -0.18140 1.00000 0.03080 O 0
O10 0.00290 0.77790 0.10341 1.00000 0.01540 O 0
O11 0.21750 0.94230 -0.13682 1.00000 0.04760 O 0
O12 0.27250 0.44460 -0.11893 1.00000 0.03040 O 0
O13 0.49510 0.80290 -0.10544 1.00000 0.01800 O 0
O-h14 0.49100 0.74120 0.05822 1.00000 0.01350 O 0
O-h15 0.01840 0.25480 0.05819 1.00000 0.01740 O 0
OW16 0.84020 0.74500 -0.14989 1.00000 0.03810 O 0
OW17 0.65610 0.22310 -0.14540 1.00000 0.02590 O 0
H14 0.55600 0.69700 0.07000 1.00000 0.05000 H 0
H15 -0.05000 0.31300 0.07200 1.00000 0.05000 H 0
H161 0.78800 0.77600 -0.13900 1.00000 0.05000 H 0
H162 0.84500 0.72100 -0.17700 1.00000 0.05000 H 0
H171 0.55700 0.27300 -0.16600 1.00000 0.05000 H 0
H172 0.61400 0.07200 -0.14100 1.00000 0.05000 H 0

loop_
_cod_changelog_entry_id
_cod_changelog_entry_author
_cod_changelog_entry_date
_cod_changelog_entry_text
1
;cod-tools version 3.8.0
Id: cif_guess_AMCSD_atom_types 9574 2023-05-10 09:00:05Z saulius
;
2023-05-10T18:57:53+03:00
;Derived atom types and hydrogen counts
from atom names that follow the AMCSD naming convention
(Wat == water, O-H == hydroxyl).
;

loop_
_cod_related_entry_id
_cod_related_entry_database
_cod_related_entry_code
1 AMCSD 0019852
